data_8101012
loop_
_publ_author_name
'Staples,  Richard J.'

_publ_section_title
;
Crystal structure of tetraphenyl phosphonium sulfate, C~48~H~40~O~8~P~2~S~2~
;
_journal_issue 3
_journal_name_full 'Zeitschrift f\"ur Kristallographie - New Crystal Structures'
_journal_page_first 395
_journal_page_last 396
_journal_volume 216
_journal_year 2001
_chemical_formula_moiety 'C48 H40 O8 P2 S2'
_chemical_formula_sum 'C48 H40 O8 P2 S2'
_chemical_formula_weight 870.86
_space_group_IT_number 2
_symmetry_cell_setting triclinic
_symmetry_space_group_name_Hall '-P 1'
_symmetry_space_group_name_H-M 'P -1'
_cell_angle_alpha 87.184(14)
_cell_angle_beta 89.529(15)
_cell_angle_gamma 74.638(11)
_cell_formula_units_Z 2
_cell_length_a 10.285(2)
_cell_length_b 10.800(3)
_cell_length_c 19.286(5)
_cell_measurement_temperature 213(2)
_cell_volume 2063.2(9)
_diffrn_ambient_temperature 213(2)
_exptl_crystal_density_diffrn 1.402
_cod_depositor_comments
;
The following automatic conversions were performed:
'_symmetry_cell_setting' value 'Triclinic' changed to 'triclinic'
according to '/home/saulius/struct/CIF-dictionaries/cif_core.dic'
dictionary named 'cif_core.dic' version 2.4.1 from 2010-06-29.

Automatic conversion script
Id: cif_fix_enum 1527 2010-12-29 10:47:43Z saulius 
;
_cod_database_code 8101012

loop_
_symmetry_equiv_pos_as_xyz
'x, y, z'
'-x, -y, -z'

loop_
_atom_site_label
_atom_site_type_symbol
_atom_site_fract_x
_atom_site_fract_y
_atom_site_fract_z
_atom_site_U_iso_or_equiv
_atom_site_adp_type
_atom_site_occupancy
_atom_site_symmetry_multiplicity
_atom_site_calc_flag
_atom_site_refinement_flags
_atom_site_disorder_assembly
_atom_site_disorder_group
P1 P 0.35659(5) 0.27029(5) 0.02643(3) 0.02708(15) Uani 1 2 d . . .
C10 C 0.2534(2) 0.4327(2) 0.02875(13) 0.0319(5) Uani 1 2 d . . .
C11 C 0.1898(2) 0.4930(2) -0.03126(15) 0.0396(6) Uani 1 2 d . . .
H11A H 0.2063 0.4520 -0.0736 0.047 Uiso 1 2 calc R . .
C12 C 0.1015(3) 0.6139(3) -0.02875(19) 0.0530(8) Uani 1 2 d . . .
H12A H 0.0583 0.6559 -0.0694 0.064 Uiso 1 2 calc R . .
C13 C 0.0774(3) 0.6724(2) 0.0333(2) 0.0543(8) Uani 1 2 d . . .
H13A H 0.0167 0.7544 0.0349 0.065 Uiso 1 2 calc R . .
C14 C 0.1407(3) 0.6129(3) 0.09333(18) 0.0501(7) Uani 1 2 d . . .
H14A H 0.1237 0.6542 0.1355 0.060 Uiso 1 2 calc R . .
C15 C 0.2291(3) 0.4921(2) 0.09123(15) 0.0422(6) Uani 1 2 d . . .
H15A H 0.2726 0.4506 0.1320 0.051 Uiso 1 2 calc R . .
C20 C 0.2557(2) 0.1632(2) 0.05120(13) 0.0292(5) Uani 1 2 d . . .
C21 C 0.2477(2) 0.0615(2) 0.01117(14) 0.0355(5) Uani 1 2 d . . .
H21A H 0.2983 0.0454 -0.0298 0.043 Uiso 1 2 calc R . .
C22 C 0.1652(3) -0.0154(2) 0.03182(15) 0.0425(6) Uani 1 2 d . . .
H22A H 0.1575 -0.0825 0.0043 0.051 Uiso 1 2 calc R . .
C23 C 0.0939(3) 0.0064(3) 0.09314(16) 0.0440(6) Uani 1 2 d . . .
H23A H 0.0387 -0.0467 0.1074 0.053 Uiso 1 2 calc R . .
C24 C 0.1034(2) 0.1053(3) 0.13321(15) 0.0401(6) Uani 1 2 d . . .
H24A H 0.0552 0.1190 0.1750 0.048 Uiso 1 2 calc R . .
C25 C 0.1831(2) 0.1845(2) 0.11248(13) 0.0343(5) Uani 1 2 d . . .
H25A H 0.1884 0.2527 0.1398 0.041 Uiso 1 2 calc R . .
C30 C 0.4215(2) 0.2430(2) -0.05929(12) 0.0297(5) Uani 1 2 d . . .
C31 C 0.3392(2) 0.2296(2) -0.11387(13) 0.0352(5) Uani 1 2 d . . .
H31A H 0.2488 0.2305 -0.1054 0.042 Uiso 1 2 calc R . .
C32 C 0.3899(3) 0.2148(2) -0.18044(14) 0.0393(6) Uani 1 2 d . . .
H32A H 0.3340 0.2074 -0.2174 0.047 Uiso 1 2 calc R . .
C33 C 0.5228(3) 0.2111(3) -0.19211(14) 0.0433(6) Uani 1 2 d . . .
H33A H 0.5583 0.1979 -0.2370 0.052 Uiso 1 2 calc R . .
C34 C 0.6040(3) 0.2263(3) -0.13913(14) 0.0462(7) Uani 1 2 d . . .
H34A H 0.6941 0.2255 -0.1482 0.055 Uiso 1 2 calc R . .
C35 C 0.5545(2) 0.2428(3) -0.07246(14) 0.0388(6) Uani 1 2 d . . .
H35A H 0.6105 0.2537 -0.0363 0.047 Uiso 1 2 calc R . .
C40 C 0.4924(2) 0.2458(2) 0.08718(12) 0.0303(5) Uani 1 2 d . . .
C41 C 0.5573(3) 0.3414(3) 0.09719(14) 0.0384(6) Uani 1 2 d . . .
H41A H 0.5269 0.4220 0.0735 0.046 Uiso 1 2 calc R . .
C42 C 0.6663(3) 0.3180(3) 0.14198(14) 0.0435(6) Uani 1 2 d . . .
H42A H 0.7089 0.3832 0.1495 0.052 Uiso 1 2 calc R . .
C43 C 0.7125(2) 0.1988(3) 0.17566(14) 0.0431(6) Uani 1 2 d . . .
H43A H 0.7874 0.1829 0.2056 0.052 Uiso 1 2 calc R . .
C44 C 0.6503(3) 0.1037(3) 0.16575(15) 0.0420(6) Uani 1 2 d . . .
H44A H 0.6828 0.0226 0.1888 0.050 Uiso 1 2 calc R . .
C45 C 0.5392(2) 0.1262(2) 0.12182(13) 0.0348(5) Uani 1 2 d . . .
H45A H 0.4959 0.0611 0.1155 0.042 Uiso 1 2 calc R . .
P2 P 0.54728(6) 0.22159(6) -0.42570(3) 0.03005(15) Uani 1 2 d . . .
C50 C 0.6789(2) 0.2077(3) -0.48814(13) 0.0356(5) Uani 1 2 d . . .
C51 C 0.7353(3) 0.0894(3) -0.51588(15) 0.0459(6) Uani 1 2 d . . .
H51A H 0.7114 0.0158 -0.4982 0.055 Uiso 1 2 calc R . .
C52 C 0.8261(3) 0.0801(4) -0.56928(17) 0.0611(8) Uani 1 2 d . . .
H52A H 0.8652 -0.0001 -0.5878 0.073 Uiso 1 2 calc R . .
C53 C 0.8599(3) 0.1873(4) -0.59559(17) 0.0609(9) Uani 1 2 d . . .
H53A H 0.9204 0.1806 -0.6329 0.073 Uiso 1 2 calc R . .
C54 C 0.8062(3) 0.3046(3) -0.56800(18) 0.0555(8) Uani 1 2 d . . .
H54A H 0.8314 0.3773 -0.5860 0.067 Uiso 1 2 calc R . .
C55 C 0.7149(2) 0.3166(3) -0.51360(15) 0.0441(6) Uani 1 2 d . . .
H55A H 0.6783 0.3967 -0.4944 0.053 Uiso 1 2 calc R . .
C60 C 0.5473(2) 0.3476(2) -0.36860(13) 0.0331(5) Uani 1 2 d . . .
C61 C 0.6697(3) 0.3542(3) -0.33990(15) 0.0402(6) Uani 1 2 d . . .
H61A H 0.7511 0.2975 -0.3533 0.048 Uiso 1 2 calc R . .
C62 C 0.6699(3) 0.4444(3) -0.29179(15) 0.0443(6) Uani 1 2 d . . .
H62A H 0.7518 0.4489 -0.2722 0.053 Uiso 1 2 calc R . .
C63 C 0.5515(3) 0.5274(3) -0.27233(15) 0.0460(6) Uani 1 2 d . . .
H63A H 0.5528 0.5887 -0.2396 0.055 Uiso 1 2 calc R . .
C64 C 0.4309(3) 0.5218(3) -0.30025(16) 0.0463(6) Uani 1 2 d . . .
H64A H 0.3500 0.5791 -0.2867 0.056 Uiso 1 2 calc R . .
C65 C 0.4289(3) 0.4318(2) -0.34827(14) 0.0409(6) Uani 1 2 d . . .
H65A H 0.3464 0.4278 -0.3673 0.049 Uiso 1 2 calc R . .
C70 C 0.5815(2) 0.0725(2) -0.37518(12) 0.0328(5) Uani 1 2 d . . .
C71 C 0.4847(3) 0.0069(2) -0.36165(14) 0.0390(6) Uani 1 2 d . . .
H71A H 0.3977 0.0377 -0.3808 0.047 Uiso 1 2 calc R . .
C72 C 0.5173(3) -0.1047(3) -0.31950(16) 0.0492(7) Uani 1 2 d . . .
H72A H 0.4521 -0.1499 -0.3101 0.059 Uiso 1 2 calc R . .
C73 C 0.6436(3) -0.1497(3) -0.29148(16) 0.0520(7) Uani 1 2 d . . .
H73A H 0.6643 -0.2253 -0.2628 0.062 Uiso 1 2 calc R . .
C74 C 0.7404(3) -0.0857(3) -0.30481(16) 0.0487(7) Uani 1 2 d . . .
H74A H 0.8274 -0.1180 -0.2858 0.058 Uiso 1 2 calc R . .
C75 C 0.7100(3) 0.0262(3) -0.34628(15) 0.0427(6) Uani 1 2 d . . .
H75A H 0.7758 0.0710 -0.3550 0.051 Uiso 1 2 calc R . .
C80 C 0.3885(2) 0.2611(2) -0.47050(13) 0.0328(5) Uani 1 2 d . . .
C81 C 0.2688(2) 0.2624(3) -0.43575(14) 0.0377(5) Uani 1 2 d . . .
H81A H 0.2707 0.2351 -0.3886 0.045 Uiso 1 2 calc R . .
C82 C 0.1474(3) 0.3040(3) -0.47103(15) 0.0451(6) Uani 1 2 d . . .
H82A H 0.0665 0.3046 -0.4478 0.054 Uiso 1 2 calc R . .
C83 C 0.1442(3) 0.3446(3) -0.53985(16) 0.0493(7) Uani 1 2 d . . .
H83A H 0.0611 0.3734 -0.5634 0.059 Uiso 1 2 calc R . .
C84 C 0.2602(3) 0.3431(3) -0.57381(15) 0.0477(7) Uani 1 2 d . . .
H84A H 0.2570 0.3711 -0.6208 0.057 Uiso 1 2 calc R . .
C85 C 0.3838(3) 0.3009(3) -0.54015(14) 0.0393(6) Uani 1 2 d . . .
H85A H 0.4639 0.2992 -0.5644 0.047 Uiso 1 2 calc R . .
S1 S 0.02809(6) 0.55916(6) -0.25231(3) 0.03671(16) Uani 1 2 d . . .
O1 O 0.0855(2) 0.6658(2) -0.25247(13) 0.0587(6) Uani 1 2 d . . .
O2 O 0.0556(2) 0.49423(19) -0.31917(10) 0.0496(5) Uani 1 2 d . . .
O3 O -0.11247(18) 0.59074(18) -0.23689(11) 0.0479(5) Uani 1 2 d . . .
O4 O 0.1033(2) 0.4595(2) -0.19679(11) 0.0545(5) Uani 1 2 d . . .
S2 S 0.05795(6) 0.16739(6) -0.27035(4) 0.03784(17) Uani 1 2 d . . .
O5 O -0.0206(3) 0.0779(3) -0.26604(15) 0.0755(7) Uani 1 2 d . . .
O6 O 0.0604(2) 0.2288(2) -0.20296(10) 0.0522(5) Uani 1 2 d . . .
O7 O 0.19346(19) 0.11579(19) -0.29339(10) 0.0490(5) Uani 1 2 d . . .
O8 O -0.01070(19) 0.27621(19) -0.32264(11) 0.0485(5) Uani 1 2 d . . .

loop_
_atom_site_aniso_label
_atom_site_aniso_U_11
_atom_site_aniso_U_22
_atom_site_aniso_U_33
_atom_site_aniso_U_23
_atom_site_aniso_U_13
_atom_site_aniso_U_12
P1 0.0266(3) 0.0258(3) 0.0266(3) -0.0013(2) 0.0011(2) -0.0031(2)
C10 0.0305(11) 0.0265(10) 0.0369(13) -0.0024(9) 0.0086(9) -0.0048(9)
C11 0.0360(12) 0.0329(12) 0.0457(15) 0.0038(11) 0.0024(11) -0.0030(10)
C12 0.0388(14) 0.0345(13) 0.079(2) 0.0139(14) 0.0017(14) -0.0005(11)
C13 0.0319(13) 0.0249(12) 0.102(3) -0.0043(15) 0.0150(15) -0.0009(10)
C14 0.0430(14) 0.0363(13) 0.072(2) -0.0178(14) 0.0225(14) -0.0109(12)
C15 0.0450(14) 0.0357(13) 0.0459(15) -0.0067(11) 0.0114(12) -0.0103(11)
C20 0.0250(10) 0.0282(10) 0.0316(12) 0.0027(9) -0.0021(9) -0.0025(9)
C21 0.0364(12) 0.0286(11) 0.0393(14) -0.0050(10) 0.0042(10) -0.0041(10)
C22 0.0424(13) 0.0326(12) 0.0530(17) -0.0030(12) -0.0006(12) -0.0108(11)
C23 0.0359(13) 0.0427(14) 0.0541(18) 0.0069(13) 0.0005(12) -0.0130(11)
C24 0.0334(12) 0.0475(14) 0.0373(14) 0.0049(11) 0.0032(10) -0.0087(11)
C25 0.0320(11) 0.0387(12) 0.0310(13) -0.0022(10) 0.0005(9) -0.0072(10)
C30 0.0329(11) 0.0263(10) 0.0275(12) 0.0008(9) 0.0019(9) -0.0039(9)
C31 0.0347(12) 0.0372(12) 0.0328(13) -0.0006(10) 0.0003(10) -0.0081(10)
C32 0.0443(14) 0.0422(13) 0.0298(13) -0.0002(10) -0.0042(10) -0.0087(12)
C33 0.0517(15) 0.0488(15) 0.0269(13) -0.0021(11) 0.0087(11) -0.0093(13)
C34 0.0371(13) 0.0632(18) 0.0369(15) 0.0004(13) 0.0103(11) -0.0114(13)
C35 0.0339(12) 0.0482(14) 0.0333(13) -0.0013(11) 0.0011(10) -0.0095(11)
C40 0.0291(11) 0.0343(11) 0.0259(12) -0.0033(9) 0.0027(9) -0.0055(9)
C41 0.0439(13) 0.0399(13) 0.0333(13) -0.0007(10) 0.0030(10) -0.0149(11)
C42 0.0416(13) 0.0557(16) 0.0399(15) -0.0086(12) 0.0047(11) -0.0237(13)
C43 0.0309(12) 0.0603(16) 0.0364(15) -0.0075(12) -0.0017(10) -0.0083(12)
C44 0.0355(12) 0.0431(13) 0.0412(15) -0.0011(11) -0.0058(11) 0.0003(11)
C45 0.0341(12) 0.0335(12) 0.0351(13) -0.0030(10) -0.0033(10) -0.0056(10)
P2 0.0276(3) 0.0343(3) 0.0273(3) -0.0018(2) 0.0020(2) -0.0067(2)
C50 0.0300(11) 0.0477(14) 0.0299(13) -0.0015(10) 0.0038(9) -0.0117(11)
C51 0.0450(14) 0.0544(16) 0.0422(16) -0.0151(12) 0.0134(12) -0.0181(13)
C52 0.0548(17) 0.081(2) 0.0504(19) -0.0248(17) 0.0192(15) -0.0202(17)
C53 0.0407(15) 0.099(3) 0.0428(18) -0.0015(17) 0.0131(13) -0.0186(17)
C54 0.0345(13) 0.073(2) 0.0557(19) 0.0200(17) 0.0053(13) -0.0131(14)
C55 0.0329(12) 0.0491(15) 0.0475(16) 0.0079(13) 0.0033(11) -0.0079(12)
C60 0.0344(11) 0.0332(11) 0.0312(13) -0.0004(9) 0.0006(9) -0.0084(10)
C61 0.0345(12) 0.0439(14) 0.0433(15) -0.0070(11) 0.0018(11) -0.0115(11)
C62 0.0420(13) 0.0524(15) 0.0444(16) -0.0067(12) -0.0019(11) -0.0218(12)
C63 0.0578(16) 0.0428(14) 0.0409(15) -0.0083(12) 0.0029(12) -0.0181(13)
C64 0.0458(14) 0.0432(14) 0.0462(16) -0.0107(12) 0.0024(12) -0.0035(12)
C65 0.0383(13) 0.0411(13) 0.0401(15) -0.0042(11) -0.0038(11) -0.0043(11)
C70 0.0371(12) 0.0318(11) 0.0276(12) -0.0038(9) 0.0041(9) -0.0055(10)
C71 0.0379(12) 0.0385(13) 0.0400(15) -0.0034(11) 0.0048(11) -0.0089(11)
C72 0.0552(16) 0.0427(14) 0.0498(17) 0.0015(13) 0.0095(13) -0.0138(13)
C73 0.0665(19) 0.0406(14) 0.0432(17) 0.0073(12) -0.0023(14) -0.0055(14)
C74 0.0468(15) 0.0474(15) 0.0446(16) 0.0029(13) -0.0094(12) -0.0004(13)
C75 0.0403(13) 0.0432(14) 0.0429(15) -0.0001(12) -0.0032(11) -0.0082(12)
C80 0.0332(11) 0.0343(12) 0.0309(12) -0.0032(9) -0.0004(9) -0.0088(10)
C81 0.0343(12) 0.0459(14) 0.0319(13) 0.0004(11) 0.0028(10) -0.0090(11)
C82 0.0319(12) 0.0576(16) 0.0448(16) -0.0031(13) 0.0027(11) -0.0101(12)
C83 0.0362(13) 0.0628(18) 0.0464(17) 0.0008(14) -0.0091(12) -0.0092(13)
C84 0.0480(15) 0.0616(18) 0.0330(15) 0.0050(13) -0.0062(12) -0.0152(14)
C85 0.0365(12) 0.0480(14) 0.0335(14) -0.0007(11) 0.0014(10) -0.0117(11)
S1 0.0335(3) 0.0365(3) 0.0404(4) -0.0050(3) 0.0007(2) -0.0091(3)
O1 0.0598(12) 0.0536(12) 0.0713(16) -0.0050(11) 0.0002(11) -0.0295(10)
O2 0.0666(12) 0.0500(11) 0.0320(10) -0.0056(8) 0.0095(9) -0.0145(10)
O3 0.0351(9) 0.0448(10) 0.0624(13) -0.0067(9) 0.0045(9) -0.0071(8)
O4 0.0532(11) 0.0598(12) 0.0417(12) 0.0030(9) -0.0134(9) -0.0002(10)
S2 0.0350(3) 0.0372(3) 0.0405(4) -0.0027(3) 0.0038(3) -0.0082(3)
O5 0.0836(17) 0.0797(17) 0.0799(18) 0.0033(14) 0.0015(14) -0.0522(15)
O6 0.0592(12) 0.0562(11) 0.0349(11) -0.0125(9) 0.0111(9) -0.0025(10)
O7 0.0416(10) 0.0533(11) 0.0426(11) -0.0077(9) 0.0062(8) 0.0048(9)
O8 0.0423(10) 0.0488(10) 0.0492(12) -0.0018(9) -0.0077(9) -0.0029(9)

loop_
_geom_bond_atom_site_label_1
_geom_bond_atom_site_label_2
_geom_bond_distance
_geom_bond_site_symmetry_2
_geom_bond_publ_flag
P1 C10 1.796(2) . ?
P1 C30 1.786(2) . ?
P1 C20 1.793(2) . ?
P1 C40 1.788(2) . ?
C10 C11 1.380(4) . ?
C10 C15 1.383(4) . ?
C11 C12 1.382(4) . ?
C12 C13 1.370(5) . ?
C13 C14 1.377(5) . ?
C14 C15 1.381(4) . ?
C20 C21 1.393(3) . ?
C20 C25 1.388(4) . ?
C21 C22 1.380(3) . ?
C22 C23 1.383(4) . ?
C23 C24 1.372(4) . ?
C24 C25 1.377(3) . ?
C30 C35 1.389(3) . ?
C30 C31 1.393(3) . ?
C31 C32 1.383(4) . ?
C32 C33 1.373(4) . ?
C33 C34 1.368(4) . ?
C34 C35 1.381(4) . ?
C40 C41 1.391(3) . ?
C40 C45 1.392(3) . ?
C41 C42 1.383(4) . ?
C42 C43 1.379(4) . ?
C43 C44 1.369(4) . ?
C44 C45 1.389(3) . ?
P2 C50 1.786(2) . ?
P2 C60 1.792(3) . ?
P2 C70 1.793(2) . ?
P2 C80 1.792(2) . ?
C50 C51 1.387(4) . ?
C50 C55 1.390(4) . ?
C51 C52 1.374(4) . ?
C52 C53 1.368(5) . ?
C53 C54 1.372(5) . ?
C54 C55 1.390(4) . ?
C60 C65 1.380(4) . ?
C60 C61 1.400(3) . ?
C61 C62 1.378(4) . ?
C62 C63 1.369(4) . ?
C63 C64 1.373(4) . ?
C64 C65 1.379(4) . ?
C70 C71 1.384(3) . ?
C70 C75 1.393(4) . ?
C71 C72 1.386(4) . ?
C72 C73 1.367(4) . ?
C73 C74 1.370(4) . ?
C74 C75 1.381(4) . ?
C80 C85 1.387(4) . ?
C80 C81 1.394(3) . ?
C81 C82 1.382(4) . ?
C82 C83 1.375(4) . ?
C83 C84 1.354(4) . ?
C84 C85 1.386(4) . ?
S1 O1 1.427(2) . ?
S1 O3 1.4270(19) . ?
S1 O2 1.487(2) . ?
S1 O4 1.537(2) . ?
S2 O5 1.413(2) . ?
S2 O7 1.433(2) . ?
S2 O6 1.491(2) . ?
S2 O8 1.534(2) . ?

loop_
_cod_related_entry_id
_cod_related_entry_database
_cod_related_entry_code
1 ChemSpider 30653830
